data_7020145
loop_
_publ_author_name
'Romanski, Steffen'
'Kraus, Birgit'
'Guttentag, Miguel'
'Schlundt, Waldemar'
'R\"ucker, Hannelore'
'Adler, Andreas'
'Neud\"orfl, J\"org-Martin'
'Alberto, Roger'
'Amslinger, Sabine'
'Schmalz, Hans-G\"unther'

_publ_section_title
;
 Acyloxybutadiene tricarbonyl iron complexes as enzyme-triggered
 CO-releasing molecules (ET-CORMs): a structure-activity relationship
 study.
;
_journal_issue 45
_journal_name_full 'Dalton transactions (Cambridge, England : 2003)'
_journal_page_first 13862
_journal_page_last 13875
_journal_paper_doi 10.1039/c2dt30662j
_journal_volume 41
_journal_year 2012
_chemical_formula_moiety 'C25 H38 Fe O5'
_chemical_formula_sum 'C25 H38 Fe O5'
_chemical_formula_weight 474.40
_chemical_name_systematic
;
?
;
_space_group_IT_number 2
_symmetry_cell_setting triclinic
_symmetry_space_group_name_Hall '-P 1'
_symmetry_space_group_name_H-M 'P -1'
_atom_sites_solution_hydrogens geom
_atom_sites_solution_primary direct
_atom_sites_solution_secondary difmap
_audit_creation_method SHELXL-97
_cell_angle_alpha 85.849(5)
_cell_angle_beta 86.939(6)
_cell_angle_gamma 82.030(7)
_cell_formula_units_Z 2
_cell_length_a 6.6635(14)
_cell_length_b 6.7003(15)
_cell_length_c 28.213(6)
_cell_measurement_reflns_used 5290
_cell_measurement_temperature 100(2)
_cell_measurement_theta_max 25.00
_cell_measurement_theta_min 1.45
_cell_volume 1243.0(5)
_computing_cell_refinement 'Nonius DENZO (Otwinowski, Minor 1997)'
_computing_data_collection 'Nonius COLLECT'
_computing_data_reduction 'Nonius DENZO (Otwinowski, Minor 1997)'
_computing_molecular_graphics 'SCHAKAL99 (E. Keller 1999)'
_computing_publication_material 'PLATON (A. L. Spek 1980-2004)'
_computing_structure_refinement 'SHELXL-97 (Sheldrick, 1997)'
_computing_structure_solution 'SHELXS-97 (Sheldrick, 1997)'
_diffrn_ambient_temperature 100(2)
_diffrn_measured_fraction_theta_full 0.956
_diffrn_measured_fraction_theta_max 0.956
_diffrn_measurement_device_type 'Nonius KappaCCD'
_diffrn_measurement_method Phi/Omega-Scans
_diffrn_radiation_monochromator graphite
_diffrn_radiation_source 'fine-focus sealed tube'
_diffrn_radiation_type MoK\a
_diffrn_radiation_wavelength 0.71073
_diffrn_reflns_av_R_equivalents 0.0530
_diffrn_reflns_av_sigmaI/netI 0.1047
_diffrn_reflns_limit_h_max 7
_diffrn_reflns_limit_h_min -7
_diffrn_reflns_limit_k_max 7
_diffrn_reflns_limit_k_min -7
_diffrn_reflns_limit_l_max 31
_diffrn_reflns_limit_l_min -33
_diffrn_reflns_number 5290
_diffrn_reflns_theta_full 25.00
_diffrn_reflns_theta_max 25.00
_diffrn_reflns_theta_min 1.45
_exptl_absorpt_coefficient_mu 0.638
_exptl_absorpt_correction_type none
_exptl_crystal_colour colourless
_exptl_crystal_density_diffrn 1.268
_exptl_crystal_density_method 'not measured'
_exptl_crystal_description needle
_exptl_crystal_F_000 508
_exptl_crystal_size_max .3
_exptl_crystal_size_mid .1
_exptl_crystal_size_min .03
_refine_diff_density_max 1.091
_refine_diff_density_min -0.413
_refine_diff_density_rms 0.076
_refine_ls_extinction_method none
_refine_ls_goodness_of_fit_ref 1.025
_refine_ls_hydrogen_treatment constr
_refine_ls_matrix_type full
_refine_ls_number_parameters 281
_refine_ls_number_reflns 4158
_refine_ls_number_restraints 0
_refine_ls_restrained_S_all 1.025
_refine_ls_R_factor_all 0.1435
_refine_ls_R_factor_gt 0.0745
_refine_ls_shift/su_max 0.002
_refine_ls_shift/su_mean 0.000
_refine_ls_structure_factor_coef Fsqd
_refine_ls_weighting_details 'calc w=1/[\s^2^(Fo^2^)+(0.0834P)^2^+2.0578P] where P=(Fo^2^+2Fc^2^)/3'
_refine_ls_weighting_scheme calc
_refine_ls_wR_factor_gt 0.1718
_refine_ls_wR_factor_ref 0.2007
_reflns_number_gt 2396
_reflns_number_total 4158
_reflns_threshold_expression >2sigma(I)
_cod_data_source_file c2dt30662j.txt
_cod_data_source_block rac-18
_cod_original_sg_symbol_H-M P-1
_cod_database_code 7020145

loop_
_symmetry_equiv_pos_as_xyz
'x, y, z'
'-x, -y, -z'

loop_
_atom_site_label
_atom_site_type_symbol
_atom_site_fract_x
_atom_site_fract_y
_atom_site_fract_z
_atom_site_U_iso_or_equiv
_atom_site_adp_type
_atom_site_occupancy
_atom_site_symmetry_multiplicity
_atom_site_calc_flag
_atom_site_refinement_flags
Fe1 Fe 0.78014(15) 0.65454(14) 0.07763(3) 0.0506(4) Uani 1 1 d .
O1 O 0.4526(9) 0.9532(8) 0.11453(19) 0.0848(17) Uani 1 1 d .
O2 O 0.5720(9) 0.3288(8) 0.04714(18) 0.0883(18) Uani 1 1 d .
O3 O 0.8254(10) 0.8318(9) -0.01973(17) 0.098(2) Uani 1 1 d .
O4 O 0.7263(7) 0.3772(6) 0.16834(14) 0.0545(12) Uani 1 1 d .
O5 O 0.4317(7) 0.5700(7) 0.18793(18) 0.0661(13) Uani 1 1 d .
C1 C 0.5870(13) 0.8295(14) 0.1011(3) 0.090(3) Uani 1 1 d .
C2 C 0.6492(12) 0.4602(11) 0.0594(2) 0.066(2) Uani 1 1 d .
C3 C 0.8045(12) 0.7610(11) 0.0184(3) 0.074(2) Uani 1 1 d .
C4 C 0.8221(11) 0.5390(10) 0.1466(2) 0.0614(19) Uani 1 1 d .
C5 C 0.5366(10) 0.4123(9) 0.1895(2) 0.0451(15) Uani 1 1 d .
C6 C 0.4860(9) 0.2214(8) 0.2165(2) 0.0411(14) Uani 1 1 d .
H6A H 0.5690 0.1969 0.2450 0.049 Uiso 1 1 calc R
H6B H 0.5268 0.1071 0.1961 0.049 Uiso 1 1 calc R
C7 C 0.2659(8) 0.2205(8) 0.23250(19) 0.0370(14) Uani 1 1 d .
H7A H 0.1813 0.2396 0.2043 0.044 Uiso 1 1 calc R
H7B H 0.2224 0.3347 0.2528 0.044 Uiso 1 1 calc R
C8 C 0.2329(8) 0.0239(7) 0.26020(19) 0.0344(13) Uani 1 1 d .
H8A H 0.3120 0.0102 0.2893 0.041 Uiso 1 1 calc R
H8B H 0.2868 -0.0898 0.2406 0.041 Uiso 1 1 calc R
C9 C 0.0121(8) 0.0066(7) 0.27466(18) 0.0328(13) Uani 1 1 d .
H9A H -0.0685 0.0254 0.2458 0.039 Uiso 1 1 calc R
H9B H -0.0405 0.1164 0.2955 0.039 Uiso 1 1 calc R
C10 C -0.0170(8) -0.1962(7) 0.30068(18) 0.0331(13) Uani 1 1 d .
H10A H 0.0465 -0.3060 0.2809 0.040 Uiso 1 1 calc R
H10B H 0.0549 -0.2096 0.3308 0.040 Uiso 1 1 calc R
C11 C -0.2379(8) -0.2237(8) 0.31195(19) 0.0341(13) Uani 1 1 d .
H11A H -0.2982 -0.1209 0.3340 0.041 Uiso 1 1 calc R
H11B H -0.3123 -0.1988 0.2822 0.041 Uiso 1 1 calc R
C12 C -0.2679(8) -0.4307(8) 0.33405(19) 0.0353(13) Uani 1 1 d .
H12A H -0.2059 -0.5336 0.3122 0.042 Uiso 1 1 calc R
H12B H -0.1951 -0.4548 0.3640 0.042 Uiso 1 1 calc R
C13 C -0.4873(8) -0.4588(8) 0.3446(2) 0.0367(13) Uani 1 1 d .
H13A H -0.5592 -0.4382 0.3145 0.044 Uiso 1 1 calc R
H13B H -0.5503 -0.3536 0.3657 0.044 Uiso 1 1 calc R
C14 C -0.5176(8) -0.6660(7) 0.36810(19) 0.0341(13) Uani 1 1 d .
H14A H -0.4550 -0.7713 0.3469 0.041 Uiso 1 1 calc R
H14B H -0.4454 -0.6868 0.3982 0.041 Uiso 1 1 calc R
C15 C -0.7391(8) -0.6940(7) 0.37886(19) 0.0327(13) Uani 1 1 d .
H15A H -0.8025 -0.5865 0.3993 0.039 Uiso 1 1 calc R
H15B H -0.8104 -0.6766 0.3486 0.039 Uiso 1 1 calc R
C16 C -0.7697(8) -0.8971(7) 0.40326(18) 0.0330(13) Uani 1 1 d .
H16A H -0.7116 -1.0045 0.3822 0.040 Uiso 1 1 calc R
H16B H -0.6939 -0.9170 0.4328 0.040 Uiso 1 1 calc R
C17 C -0.9890(7) -0.9201(7) 0.41555(18) 0.0313(13) Uani 1 1 d .
H17A H -1.0641 -0.9021 0.3858 0.038 Uiso 1 1 calc R
H17B H -1.0475 -0.8108 0.4360 0.038 Uiso 1 1 calc R
C18 C -1.0233(8) -1.1230(7) 0.44100(18) 0.0334(13) Uani 1 1 d .
H18A H -0.9668 -1.2329 0.4205 0.040 Uiso 1 1 calc R
H18B H -0.9485 -1.1421 0.4707 0.040 Uiso 1 1 calc R
C19 C -1.2449(8) -1.1389(8) 0.45294(19) 0.0377(14) Uani 1 1 d .
H19A H -1.3196 -1.1181 0.4232 0.045 Uiso 1 1 calc R
H19B H -1.3007 -1.0294 0.4736 0.045 Uiso 1 1 calc R
C20 C -1.2821(9) -1.3411(8) 0.4779(2) 0.0479(15) Uani 1 1 d .
H20A H -1.2297 -1.4505 0.4575 0.072 Uiso 1 1 calc R
H20B H -1.4280 -1.3416 0.4844 0.072 Uiso 1 1 calc R
H20C H -1.2125 -1.3612 0.5080 0.072 Uiso 1 1 calc R
C21 C 0.9942(11) 0.4637(10) 0.1111(2) 0.0624(19) Uani 1 1 d .
H21 H 1.0377 0.3247 0.1070 0.075 Uiso 1 1 calc R
C22 C 1.0754(11) 0.6101(13) 0.0870(2) 0.072(2) Uani 1 1 d .
H22 H 1.1793 0.5850 0.0630 0.086 Uiso 1 1 d R
C23 C 0.9913(13) 0.8202(12) 0.1003(2) 0.075(2) Uani 1 1 d .
H23 H 1.0454 0.9229 0.0806 0.090 Uiso 1 1 d R
C24 C 0.9639(9) 0.8592(8) 0.15208(19) 0.0403(14) Uani 1 1 d .
H24A H 0.8784 0.9906 0.1559 0.048 Uiso 1 1 calc R
H24B H 1.0976 0.8659 0.1652 0.048 Uiso 1 1 calc R
C25 C 0.8628(8) 0.6896(8) 0.17975(18) 0.0368(13) Uani 1 1 d .
H25A H 0.9531 0.6228 0.2046 0.044 Uiso 1 1 calc R
H25B H 0.7339 0.7480 0.1955 0.044 Uiso 1 1 calc R

loop_
_atom_site_aniso_label
_atom_site_aniso_U_11
_atom_site_aniso_U_22
_atom_site_aniso_U_33
_atom_site_aniso_U_23
_atom_site_aniso_U_13
_atom_site_aniso_U_12
Fe1 0.0685(7) 0.0502(6) 0.0379(5) 0.0042(4) -0.0068(4) -0.0270(5)
O1 0.086(4) 0.080(4) 0.091(4) 0.035(3) -0.026(3) -0.033(3)
O2 0.127(5) 0.065(4) 0.086(4) 0.012(3) -0.040(3) -0.053(3)
O3 0.153(6) 0.111(5) 0.042(3) 0.017(3) -0.013(3) -0.073(4)
O4 0.077(3) 0.043(3) 0.047(2) -0.0056(19) 0.017(2) -0.023(2)
O5 0.051(3) 0.033(3) 0.112(4) 0.014(2) -0.020(3) 0.000(2)
C1 0.068(6) 0.112(7) 0.083(6) -0.058(5) -0.025(4) 0.053(5)
C2 0.091(6) 0.067(5) 0.046(4) 0.021(3) -0.019(4) -0.034(4)
C3 0.108(6) 0.073(5) 0.052(4) -0.002(4) -0.012(4) -0.054(5)
C4 0.091(6) 0.063(5) 0.037(4) -0.003(3) 0.011(3) -0.040(4)
C5 0.050(4) 0.032(4) 0.054(4) 0.001(3) -0.021(3) -0.004(3)
C6 0.052(4) 0.026(3) 0.044(3) 0.001(3) 0.003(3) -0.005(3)
C7 0.038(4) 0.032(3) 0.041(3) -0.001(2) -0.005(3) -0.003(3)
C8 0.038(4) 0.021(3) 0.043(3) -0.003(2) -0.004(3) 0.004(2)
C9 0.039(4) 0.025(3) 0.033(3) -0.005(2) -0.003(2) 0.003(2)
C10 0.037(4) 0.027(3) 0.034(3) -0.005(2) -0.004(2) 0.002(2)
C11 0.032(3) 0.029(3) 0.040(3) -0.005(2) -0.004(2) 0.003(2)
C12 0.033(4) 0.029(3) 0.042(3) -0.004(2) -0.001(3) 0.003(3)
C13 0.032(4) 0.027(3) 0.051(3) -0.007(3) -0.004(3) -0.001(2)
C14 0.027(3) 0.024(3) 0.050(3) -0.004(2) -0.002(3) 0.003(2)
C15 0.031(3) 0.022(3) 0.043(3) -0.005(2) -0.002(2) 0.007(2)
C16 0.032(3) 0.028(3) 0.036(3) -0.005(2) -0.003(2) 0.005(2)
C17 0.028(3) 0.023(3) 0.039(3) -0.002(2) 0.000(2) 0.007(2)
C18 0.033(3) 0.028(3) 0.037(3) -0.003(2) -0.001(2) 0.002(2)
C19 0.037(4) 0.034(3) 0.042(3) -0.003(3) 0.000(3) -0.005(3)
C20 0.050(4) 0.037(4) 0.057(4) -0.004(3) 0.004(3) -0.010(3)
C21 0.083(5) 0.041(4) 0.066(5) -0.006(3) -0.020(4) -0.008(4)
C22 0.072(5) 0.094(6) 0.053(4) -0.008(4) 0.005(4) -0.029(5)
C23 0.120(7) 0.069(5) 0.047(4) 0.003(4) -0.002(4) -0.055(5)
C24 0.037(4) 0.037(3) 0.047(3) -0.007(3) 0.000(3) -0.006(3)
C25 0.037(4) 0.034(3) 0.038(3) -0.003(2) -0.001(3) -0.004(3)

loop_
_atom_type_symbol
_atom_type_description
_atom_type_scat_dispersion_real
_atom_type_scat_dispersion_imag
_atom_type_scat_source
C C 0.0033 0.0016 'International Tables Vol C Tables 4.2.6.8 and 6.1.1.4'
H H 0.0000 0.0000 'International Tables Vol C Tables 4.2.6.8 and 6.1.1.4'
Fe Fe 0.3463 0.8444 'International Tables Vol C Tables 4.2.6.8 and 6.1.1.4'
O O 0.0106 0.0060 'International Tables Vol C Tables 4.2.6.8 and 6.1.1.4'

loop_
_geom_angle_atom_site_label_1
_geom_angle_atom_site_label_2
_geom_angle_atom_site_label_3
_geom_angle
C1 Fe1 C3 100.5(4)
C1 Fe1 C2 104.0(4)
C3 Fe1 C2 92.2(3)
C1 Fe1 C22 131.0(3)
C3 Fe1 C22 94.4(3)
C2 Fe1 C22 121.9(4)
C1 Fe1 C21 129.7(3)
C3 Fe1 C21 125.3(4)
C2 Fe1 C21 94.7(3)
C22 Fe1 C21 38.5(3)
C1 Fe1 C4 86.7(4)
C3 Fe1 C4 166.6(3)
C2 Fe1 C4 97.0(3)
C22 Fe1 C4 72.5(3)
C21 Fe1 C4 44.4(3)
C1 Fe1 C23 89.1(4)
C3 Fe1 C23 91.6(3)
C2 Fe1 C23 165.5(3)
C22 Fe1 C23 43.7(3)
C21 Fe1 C23 71.7(3)
C4 Fe1 C23 77.1(3)
C5 O4 C4 120.7(5)
O1 C1 Fe1 176.3(7)
O2 C2 Fe1 177.1(8)
O3 C3 Fe1 178.1(6)
O4 C4 C25 114.6(5)
O4 C4 C21 111.5(5)
C25 C4 C21 117.6(5)
O4 C4 Fe1 124.0(4)
C25 C4 Fe1 114.2(4)
C21 C4 Fe1 65.9(3)
O5 C5 O4 124.8(6)
O5 C5 C6 125.7(6)
O4 C5 C6 109.5(5)
C5 C6 C7 115.8(5)
C5 C6 H6A 108.3
C7 C6 H6A 108.3
C5 C6 H6B 108.3
C7 C6 H6B 108.3
H6A C6 H6B 107.4
C6 C7 C8 111.5(4)
C6 C7 H7A 109.3
C8 C7 H7A 109.3
C6 C7 H7B 109.3
C8 C7 H7B 109.3
H7A C7 H7B 108.0
C7 C8 C9 114.4(4)
C7 C8 H8A 108.7
C9 C8 H8A 108.7
C7 C8 H8B 108.7
C9 C8 H8B 108.7
H8A C8 H8B 107.6
C8 C9 C10 113.1(4)
C8 C9 H9A 109.0
C10 C9 H9A 109.0
C8 C9 H9B 109.0
C10 C9 H9B 109.0
H9A C9 H9B 107.8
C11 C10 C9 114.1(4)
C11 C10 H10A 108.7
C9 C10 H10A 108.7
C11 C10 H10B 108.7
C9 C10 H10B 108.7
H10A C10 H10B 107.6
C12 C11 C10 114.2(4)
C12 C11 H11A 108.7
C10 C11 H11A 108.7
C12 C11 H11B 108.7
C10 C11 H11B 108.7
H11A C11 H11B 107.6
C13 C12 C11 114.1(4)
C13 C12 H12A 108.7
C11 C12 H12A 108.7
C13 C12 H12B 108.7
C11 C12 H12B 108.7
H12A C12 H12B 107.6
C12 C13 C14 114.2(4)
C12 C13 H13A 108.7
C14 C13 H13A 108.7
C12 C13 H13B 108.7
C14 C13 H13B 108.7
H13A C13 H13B 107.6
C15 C14 C13 114.1(4)
C15 C14 H14A 108.7
C13 C14 H14A 108.7
C15 C14 H14B 108.7
C13 C14 H14B 108.7
H14A C14 H14B 107.6
C16 C15 C14 114.3(4)
C16 C15 H15A 108.7
C14 C15 H15A 108.7
C16 C15 H15B 108.7
C14 C15 H15B 108.7
H15A C15 H15B 107.6
C17 C16 C15 113.9(4)
C17 C16 H16A 108.8
C15 C16 H16A 108.8
C17 C16 H16B 108.8
C15 C16 H16B 108.8
H16A C16 H16B 107.7
C16 C17 C18 114.8(4)
C16 C17 H17A 108.6
C18 C17 H17A 108.6
C16 C17 H17B 108.6
C18 C17 H17B 108.6
H17A C17 H17B 107.5
C19 C18 C17 113.0(4)
C19 C18 H18A 109.0
C17 C18 H18A 109.0
C19 C18 H18B 109.0
C17 C18 H18B 109.0
H18A C18 H18B 107.8
C18 C19 C20 113.7(5)
C18 C19 H19A 108.8
C20 C19 H19A 108.8
C18 C19 H19B 108.8
C20 C19 H19B 108.8
H19A C19 H19B 107.7
C19 C20 H20A 109.5
C19 C20 H20B 109.5
H20A C20 H20B 109.5
C19 C20 H20C 109.5
H20A C20 H20C 109.5
H20B C20 H20C 109.5
C22 C21 C4 113.6(6)
C22 C21 Fe1 69.6(4)
C4 C21 Fe1 69.7(4)
C22 C21 H21 123.2
C4 C21 H21 123.2
Fe1 C21 H21 129.4
C21 C22 C23 115.1(7)
C21 C22 Fe1 71.9(4)
C23 C22 Fe1 71.1(4)
C21 C22 H22 122.3
C23 C22 H22 122.5
Fe1 C22 H22 126.1
C24 C23 C22 118.2(6)
C24 C23 Fe1 113.3(4)
C22 C23 Fe1 65.1(4)
C24 C23 H23 115.1
C22 C23 H23 113.1
Fe1 C23 H23 122.9
C23 C24 C25 110.4(5)
C23 C24 H24A 109.6
C25 C24 H24A 109.6
C23 C24 H24B 109.6
C25 C24 H24B 109.6
H24A C24 H24B 108.1
C4 C25 C24 109.9(4)
C4 C25 H25A 109.7
C24 C25 H25A 109.7
C4 C25 H25B 109.7
C24 C25 H25B 109.7
H25A C25 H25B 108.2

loop_
_geom_bond_atom_site_label_1
_geom_bond_atom_site_label_2
_geom_bond_distance
Fe1 C1 1.752(8)
Fe1 C3 1.777(7)
Fe1 C2 1.784(7)
Fe1 C22 1.978(7)
Fe1 C21 2.006(7)
Fe1 C4 2.061(6)
Fe1 C23 2.062(7)
O1 C1 1.199(8)
O2 C2 1.161(7)
O3 C3 1.154(7)
O4 C5 1.367(7)
O4 C4 1.419(7)
O5 C5 1.182(7)
C4 C25 1.484(8)
C4 C21 1.538(9)
C5 C6 1.510(8)
C6 C7 1.512(7)
C6 H6A 0.9900
C6 H6B 0.9900
C7 C8 1.519(7)
C7 H7A 0.9900
C7 H7B 0.9900
C8 C9 1.523(7)
C8 H8A 0.9900
C8 H8B 0.9900
C9 C10 1.529(7)
C9 H9A 0.9900
C9 H9B 0.9900
C10 C11 1.523(7)
C10 H10A 0.9900
C10 H10B 0.9900
C11 C12 1.513(7)
C11 H11A 0.9900
C11 H11B 0.9900
C12 C13 1.511(7)
C12 H12A 0.9900
C12 H12B 0.9900
C13 C14 1.529(7)
C13 H13A 0.9900
C13 H13B 0.9900
C14 C15 1.525(7)
C14 H14A 0.9900
C14 H14B 0.9900
C15 C16 1.515(7)
C15 H15A 0.9900
C15 H15B 0.9900
C16 C17 1.510(7)
C16 H16A 0.9900
C16 H16B 0.9900
C17 C18 1.530(7)
C17 H17A 0.9900
C17 H17B 0.9900
C18 C19 1.514(7)
C18 H18A 0.9900
C18 H18B 0.9900
C19 C20 1.527(7)
C19 H19A 0.9900
C19 H19B 0.9900
C20 H20A 0.9800
C20 H20B 0.9800
C20 H20C 0.9800
C21 C22 1.314(9)
C21 H21 0.9500
C22 C23 1.507(11)
C22 H22 0.9500
C23 C24 1.500(8)
C23 H23 0.9504
C24 C25 1.543(7)
C24 H24A 0.9900
C24 H24B 0.9900
C25 H25A 0.9900
C25 H25B 0.9900

loop_
_geom_torsion_atom_site_label_1
_geom_torsion_atom_site_label_2
_geom_torsion_atom_site_label_3
_geom_torsion_atom_site_label_4
_geom_torsion
C5 O4 C4 C25 62.9(8)
C5 O4 C4 C21 -160.3(5)
C5 O4 C4 Fe1 -85.6(6)
C1 Fe1 C4 O4 92.8(6)
C3 Fe1 C4 O4 -144.2(12)
C2 Fe1 C4 O4 -10.9(6)
C22 Fe1 C4 O4 -132.2(6)
C21 Fe1 C4 O4 -100.5(7)
C23 Fe1 C4 O4 -177.4(6)
C1 Fe1 C4 C25 -55.9(6)
C3 Fe1 C4 C25 67.1(16)
C2 Fe1 C4 C25 -159.6(5)
C22 Fe1 C4 C25 79.1(5)
C21 Fe1 C4 C25 110.8(6)
C23 Fe1 C4 C25 33.9(5)
C1 Fe1 C4 C21 -166.7(4)
C3 Fe1 C4 C21 -43.7(15)
C2 Fe1 C4 C21 89.6(4)
C22 Fe1 C4 C21 -31.7(4)
C23 Fe1 C4 C21 -76.9(4)
C4 O4 C5 O5 7.3(9)
C4 O4 C5 C6 -170.7(5)
O5 C5 C6 C7 15.5(9)
O4 C5 C6 C7 -166.5(5)
C5 C6 C7 C8 -178.7(5)
C6 C7 C8 C9 -176.2(4)
C7 C8 C9 C10 177.6(4)
C8 C9 C10 C11 -175.3(4)
C9 C10 C11 C12 175.2(4)
C10 C11 C12 C13 -179.2(4)
C11 C12 C13 C14 -178.5(5)
C12 C13 C14 C15 179.8(4)
C13 C14 C15 C16 -178.5(4)
C14 C15 C16 C17 177.7(4)
C15 C16 C17 C18 -179.0(4)
C16 C17 C18 C19 179.6(4)
C17 C18 C19 C20 179.5(5)
O4 C4 C21 C22 174.3(6)
C25 C4 C21 C22 -50.4(8)
Fe1 C4 C21 C22 55.4(5)
O4 C4 C21 Fe1 118.8(5)
C25 C4 C21 Fe1 -105.9(5)
C1 Fe1 C21 C22 -109.0(6)
C3 Fe1 C21 C22 42.4(6)
C2 Fe1 C21 C22 138.4(5)
C4 Fe1 C21 C22 -126.3(6)
C23 Fe1 C21 C22 -36.2(4)
C1 Fe1 C21 C4 17.3(6)
C3 Fe1 C21 C4 168.7(4)
C2 Fe1 C21 C4 -95.2(4)
C22 Fe1 C21 C4 126.3(6)
C23 Fe1 C21 C4 90.1(4)
C4 C21 C22 C23 2.5(9)
Fe1 C21 C22 C23 58.0(5)
C4 C21 C22 Fe1 -55.5(5)
C1 Fe1 C22 C21 105.5(6)
C3 Fe1 C22 C21 -146.5(5)
C2 Fe1 C22 C21 -51.2(5)
C4 Fe1 C22 C21 36.2(4)
C23 Fe1 C22 C21 125.7(6)
C1 Fe1 C22 C23 -20.3(6)
C3 Fe1 C22 C23 87.7(4)
C2 Fe1 C22 C23 -176.9(4)
C21 Fe1 C22 C23 -125.7(6)
C4 Fe1 C22 C23 -89.5(4)
C21 C22 C23 C24 45.8(9)
Fe1 C22 C23 C24 104.2(6)
C21 C22 C23 Fe1 -58.5(6)
C1 Fe1 C23 C24 53.2(6)
C3 Fe1 C23 C24 153.7(6)
C2 Fe1 C23 C24 -101.1(12)
C22 Fe1 C23 C24 -111.6(7)
C21 Fe1 C23 C24 -79.4(5)
C4 Fe1 C23 C24 -33.6(5)
C1 Fe1 C23 C22 164.8(5)
C3 Fe1 C23 C22 -94.7(4)
C2 Fe1 C23 C22 10.4(13)
C21 Fe1 C23 C22 32.2(4)
C4 Fe1 C23 C22 78.0(4)
C22 C23 C24 C25 -45.6(8)
Fe1 C23 C24 C25 27.6(7)
O4 C4 C25 C24 -179.2(5)
C21 C4 C25 C24 46.9(7)
Fe1 C4 C25 C24 -27.5(7)
C23 C24 C25 C4 -0.2(7)
